data_7005424
loop_
_publ_author_name
'Aldous, David W.'
'Stephens, Nicholas F.'
'Lightfoot, Philip'

_publ_section_title
;
 Hydrothermal chemistry of oligomeric vanadium oxyfluorides.
;
_journal_issue 22
_journal_name_full 'Dalton transactions (Cambridge, England : 2003)'
_journal_page_first 2271
_journal_page_last 2282
_journal_paper_doi 10.1039/b702146a
_journal_year 2007
_chemical_formula_moiety 'C6 H22 N4, 2(F4 H2 O2 V), H2 O'
_chemical_formula_sum 'C6 H28 F8 N4 O5 V2'
_chemical_formula_weight 490.20
_chemical_name_systematic
;
?
;
_space_group_IT_number 2
_symmetry_cell_setting triclinic
_symmetry_space_group_name_Hall '-P 1'
_symmetry_space_group_name_H-M 'P -1'
_atom_sites_solution_hydrogens geom
_atom_sites_solution_primary direct
_atom_sites_solution_secondary difmap
_audit_creation_method SHELXL-97
_cell_angle_alpha 103.008(6)
_cell_angle_beta 108.336(8)
_cell_angle_gamma 92.849(7)
_cell_formula_units_Z 2
_cell_length_a 8.884(4)
_cell_length_b 9.143(4)
_cell_length_c 11.951(5)
_cell_measurement_reflns_used 4523
_cell_measurement_temperature 93(2)
_cell_volume 890.2(7)
_computing_cell_refinement 'CrystalClear (Rigaku Corp., 2004)'
_computing_data_collection 'CrystalClear (Rigaku Corp., 2004)'
_computing_data_reduction 'CrystalClear (Rigaku Corp., 2004)'
_computing_molecular_graphics 'Bruker SHELXTL'
_computing_publication_material 'Bruker SHELXTL'
_computing_structure_refinement 'SHELXL-97 (Sheldrick, 1997)'
_computing_structure_solution 'SHELXL-97 (Sheldrick, 1997)'
_diffrn_ambient_temperature 93(2)
_diffrn_measured_fraction_theta_full 0.967
_diffrn_measured_fraction_theta_max 0.967
_diffrn_measurement_device_type 'CCD area detector'
_diffrn_measurement_method dtprofit.ref
_diffrn_radiation_monochromator 'Confocal Optics'
_diffrn_radiation_source 'Rotating Anode'
_diffrn_radiation_type 'Mo K\a'
_diffrn_radiation_wavelength 0.71073
_diffrn_reflns_av_R_equivalents 0.0284
_diffrn_reflns_av_sigmaI/netI 0.0634
_diffrn_reflns_limit_h_max 8
_diffrn_reflns_limit_h_min -11
_diffrn_reflns_limit_k_max 12
_diffrn_reflns_limit_k_min -9
_diffrn_reflns_limit_l_max 15
_diffrn_reflns_limit_l_min -12
_diffrn_reflns_number 6087
_diffrn_reflns_theta_full 28.14
_diffrn_reflns_theta_max 28.14
_diffrn_reflns_theta_min 1.83
_exptl_absorpt_coefficient_mu 1.155
_exptl_absorpt_correction_T_max 0.891
_exptl_absorpt_correction_T_min 0.891
_exptl_absorpt_correction_type multi-scan
_exptl_crystal_colour blue
_exptl_crystal_density_diffrn 1.829
_exptl_crystal_density_method 'not measured'
_exptl_crystal_description prism
_exptl_crystal_F_000 500
_exptl_crystal_size_max 0.100
_exptl_crystal_size_mid 0.100
_exptl_crystal_size_min 0.100
_refine_diff_density_max 2.077
_refine_diff_density_min -2.178
_refine_diff_density_rms 0.503
_refine_ls_extinction_coef 0.051(8)
_refine_ls_extinction_expression Fc^*^=kFc[1+0.001xFc^2^\l^3^/sin(2\q)]^-1/4^
_refine_ls_extinction_method SHELXL
_refine_ls_goodness_of_fit_ref 1.004
_refine_ls_hydrogen_treatment mixed
_refine_ls_matrix_type full
_refine_ls_number_parameters 249
_refine_ls_number_reflns 4362
_refine_ls_number_restraints 6
_refine_ls_restrained_S_all 1.003
_refine_ls_R_factor_all 0.0787
_refine_ls_R_factor_gt 0.0569
_refine_ls_shift/su_max 0.050
_refine_ls_shift/su_mean 0.051
_refine_ls_structure_factor_coef Fsqd
_refine_ls_weighting_details 'calc w=1/[\s^2^(Fo^2^)+(0.1845P)^2^+0.0000P] where P=(Fo^2^+2Fc^2^)/3'
_refine_ls_weighting_scheme calc
_refine_ls_wR_factor_gt 0.1420
_refine_ls_wR_factor_ref 0.2354
_reflns_number_gt 2793
_reflns_number_total 4362
_reflns_threshold_expression >2sigma(I)
_cod_data_source_file b702146a.txt
_cod_data_source_block 3
_cod_database_code 7005424

loop_
_symmetry_equiv_pos_as_xyz
'x, y, z'
'-x, -y, -z'

loop_
_atom_site_label
_atom_site_type_symbol
_atom_site_fract_x
_atom_site_fract_y
_atom_site_fract_z
_atom_site_U_iso_or_equiv
_atom_site_adp_type
_atom_site_occupancy
_atom_site_symmetry_multiplicity
_atom_site_calc_flag
_atom_site_refinement_flags
_atom_site_disorder_assembly
_atom_site_disorder_group
V1 V 0.21138(8) 0.73048(8) 0.40630(6) 0.0069(3) Uani 1 1 d . . .
V2 V -0.22237(8) 0.25260(8) 0.07133(6) 0.0075(3) Uani 1 1 d . . .
F1 F 0.4265(3) 0.8078(3) 0.4253(2) 0.0110(6) Uani 1 1 d . . .
F2 F 0.1390(3) 0.8517(3) 0.2906(2) 0.0111(6) Uani 1 1 d . . .
F3 F -0.0007(3) 0.6144(3) 0.3560(2) 0.0123(6) Uani 1 1 d . . .
F4 F 0.2911(3) 0.5630(3) 0.4701(2) 0.0147(6) Uani 1 1 d . . .
O1 O 0.1934(3) 0.8431(4) 0.5243(3) 0.0146(7) Uani 1 1 d . . .
O2 O 0.2274(3) 0.5681(3) 0.2335(3) 0.0103(7) Uani 1 1 d D . .
H1 H 0.141(4) 0.504(5) 0.203(4) 0.015 Uiso 1 1 d D . .
H2 H 0.250(5) 0.597(6) 0.176(3) 0.015 Uiso 1 1 d D . .
O3 O -0.2759(4) 0.3302(4) -0.0441(3) 0.0142(7) Uani 1 1 d . . .
O4 O -0.2441(3) 0.4330(4) 0.1980(3) 0.0120(7) Uani 1 1 d D . .
H3 H -0.159(4) 0.488(5) 0.249(4) 0.015(13) Uiso 1 1 d D . .
H4 H -0.324(7) 0.437(10) 0.222(8) 0.08(3) Uiso 1 1 d D . .
O5 O -0.4555(3) 0.4741(4) 0.3119(3) 0.0184(8) Uani 1 1 d D . .
H5 H -0.375(5) 0.474(9) 0.372(5) 0.06(2) Uiso 1 1 d D . .
H6 H -0.538(4) 0.515(6) 0.292(5) 0.031(16) Uiso 1 1 d D . .
F5 F -0.1456(3) 0.1506(3) 0.2153(2) 0.0111(6) Uani 1 1 d . . .
F6 F 0.0050(3) 0.3309(3) 0.1264(2) 0.0116(6) Uani 1 1 d . . .
F7 F -0.1816(3) 0.0662(3) -0.0162(2) 0.0124(6) Uani 1 1 d . . .
F8 F -0.4283(3) 0.1654(3) 0.0585(2) 0.0105(6) Uani 1 1 d . . .
N1 N -0.9125(4) 0.1748(4) -0.0671(3) 0.0108(8) Uani 1 1 d . . .
H1A H -0.8872 0.0814 -0.0697 0.016 Uiso 1 1 calc R . .
H1B H -0.9932 0.1739 -0.1341 0.016 Uiso 1 1 calc R . .
H1C H -0.9413 0.2083 -0.0019 0.016 Uiso 1 1 calc R . .
N2 N -0.6361(4) 0.0855(4) -0.1670(3) 0.0076(7) Uani 1 1 d . . .
H2C H -0.5661 0.0916 -0.0924 0.009 Uiso 1 1 calc R . .
H2D H -0.7108 0.0053 -0.1863 0.009 Uiso 1 1 calc R . .
N3 N -0.3780(4) -0.0858(4) -0.3458(3) 0.0078(8) Uani 1 1 d . . .
H3C H -0.4495 -0.1123 -0.4217 0.009 Uiso 1 1 calc R . .
H3D H -0.3255 0.0058 -0.3348 0.009 Uiso 1 1 calc R . .
N4 N -0.0676(4) -0.3134(4) -0.4217(3) 0.0094(8) Uani 1 1 d . . .
H4C H -0.0260 -0.3212 -0.4812 0.014 Uiso 1 1 calc R . .
H4D H -0.1116 -0.4043 -0.4246 0.014 Uiso 1 1 calc R . .
H4E H 0.0091 -0.2767 -0.3500 0.014 Uiso 1 1 calc R . .
C1 C -0.7720(5) 0.2759(5) -0.0594(4) 0.0110(9) Uani 1 1 d . . .
H1D H -0.6857 0.2785 0.0151 0.013 Uiso 1 1 calc R . .
H1E H -0.7999 0.3778 -0.0550 0.013 Uiso 1 1 calc R . .
C2 C -0.7135(5) 0.2271(5) -0.1665(4) 0.0122(9) Uani 1 1 d . . .
H2A H -0.8034 0.2111 -0.2415 0.015 Uiso 1 1 calc R . .
H2B H -0.6373 0.3080 -0.1648 0.015 Uiso 1 1 calc R . .
C3 C -0.5520(5) 0.0656(5) -0.2571(4) 0.0072(8) Uani 1 1 d . . .
H3A H -0.4751 0.1543 -0.2382 0.009 Uiso 1 1 calc R . .
H3B H -0.6285 0.0551 -0.3378 0.009 Uiso 1 1 calc R . .
C4 C -0.4655(5) -0.0751(5) -0.2557(4) 0.0072(8) Uani 1 1 d . . .
H4A H -0.3906 -0.0667 -0.1747 0.009 Uiso 1 1 calc R . .
H4B H -0.5421 -0.1650 -0.2780 0.009 Uiso 1 1 calc R . .
C5 C -0.2619(5) -0.1976(5) -0.3339(4) 0.0093(9) Uani 1 1 d . . .
H5A H -0.3153 -0.2954 -0.3393 0.011 Uiso 1 1 calc R . .
H5B H -0.1773 -0.1649 -0.2554 0.011 Uiso 1 1 calc R . .
C6 C -0.1910(5) -0.2104(5) -0.4373(4) 0.0095(9) Uani 1 1 d . . .
H6A H -0.2748 -0.2494 -0.5156 0.011 Uiso 1 1 calc R . .
H6B H -0.1441 -0.1113 -0.4351 0.011 Uiso 1 1 calc R . .

loop_
_atom_site_aniso_label
_atom_site_aniso_U_11
_atom_site_aniso_U_22
_atom_site_aniso_U_33
_atom_site_aniso_U_23
_atom_site_aniso_U_13
_atom_site_aniso_U_12
V1 0.0095(5) 0.0070(5) 0.0035(5) 0.0026(3) 0.0009(3) -0.0013(3)
V2 0.0093(5) 0.0092(5) 0.0038(5) 0.0026(3) 0.0014(3) -0.0002(3)
F1 0.0108(12) 0.0138(14) 0.0069(13) 0.0038(10) 0.0008(9) -0.0025(10)
F2 0.0128(13) 0.0107(14) 0.0069(13) 0.0044(10) -0.0019(9) -0.0012(10)
F3 0.0123(12) 0.0132(14) 0.0102(14) 0.0012(11) 0.0039(10) -0.0037(10)
F4 0.0188(13) 0.0119(14) 0.0127(14) 0.0074(11) 0.0013(10) 0.0013(10)
O1 0.0157(15) 0.0168(18) 0.0087(16) -0.0018(13) 0.0049(12) -0.0046(13)
O2 0.0126(14) 0.0115(16) 0.0079(16) 0.0044(13) 0.0040(11) -0.0021(12)
O3 0.0265(16) 0.0097(16) 0.0048(15) 0.0032(12) 0.0028(12) -0.0033(13)
O4 0.0086(15) 0.0137(17) 0.0105(16) -0.0021(13) 0.0027(12) -0.0007(13)
O5 0.0110(17) 0.034(2) 0.0138(18) 0.0106(16) 0.0044(13) 0.0106(15)
F5 0.0109(12) 0.0146(14) 0.0067(13) 0.0071(10) -0.0012(9) -0.0013(10)
F6 0.0097(12) 0.0116(14) 0.0120(13) 0.0010(11) 0.0032(10) -0.0012(10)
F7 0.0175(13) 0.0095(13) 0.0081(13) -0.0010(10) 0.0042(10) -0.0010(10)
F8 0.0108(12) 0.0127(14) 0.0075(13) 0.0034(10) 0.0025(9) -0.0016(10)
N1 0.0132(17) 0.0102(19) 0.0096(18) 0.0037(15) 0.0036(14) 0.0027(14)
N2 0.0102(17) 0.0077(18) 0.0039(17) 0.0016(14) 0.0007(13) 0.0003(14)
N3 0.0105(17) 0.0076(18) 0.0063(17) 0.0030(14) 0.0035(13) -0.0007(14)
N4 0.0126(17) 0.0093(18) 0.0055(18) 0.0023(14) 0.0022(13) -0.0011(14)
C1 0.013(2) 0.010(2) 0.010(2) 0.0022(17) 0.0049(17) 0.0010(17)
C2 0.017(2) 0.011(2) 0.013(2) 0.0073(18) 0.0087(18) 0.0019(17)
C3 0.0091(19) 0.007(2) 0.007(2) 0.0048(16) 0.0031(15) 0.0010(16)
C4 0.0113(19) 0.007(2) 0.005(2) 0.0028(16) 0.0049(15) 0.0017(16)
C5 0.010(2) 0.012(2) 0.007(2) 0.0051(17) 0.0022(15) 0.0060(16)
C6 0.011(2) 0.011(2) 0.008(2) 0.0052(17) 0.0034(16) 0.0023(17)

loop_
_atom_type_symbol
_atom_type_description
_atom_type_scat_dispersion_real
_atom_type_scat_dispersion_imag
_atom_type_scat_source
C C 0.0033 0.0016 'International Tables Vol C Tables 4.2.6.8 and 6.1.1.4'
H H 0.0000 0.0000 'International Tables Vol C Tables 4.2.6.8 and 6.1.1.4'
N N 0.0061 0.0033 'International Tables Vol C Tables 4.2.6.8 and 6.1.1.4'
O O 0.0106 0.0060 'International Tables Vol C Tables 4.2.6.8 and 6.1.1.4'
F F 0.0171 0.0103 'International Tables Vol C Tables 4.2.6.8 and 6.1.1.4'
V V 0.3005 0.5294 'International Tables Vol C Tables 4.2.6.8 and 6.1.1.4'

loop_
_geom_angle_atom_site_label_1
_geom_angle_atom_site_label_2
_geom_angle_atom_site_label_3
_geom_angle
_geom_angle_site_symmetry_1
_geom_angle_site_symmetry_3
_geom_angle_publ_flag
O1 V1 F4 101.72(15) . . ?
O1 V1 F1 98.59(13) . . ?
F4 V1 F1 89.83(11) . . ?
O1 V1 F2 98.88(15) . . ?
F4 V1 F2 159.39(12) . . ?
F1 V1 F2 86.93(10) . . ?
O1 V1 F3 94.90(13) . . ?
F4 V1 F3 85.63(11) . . ?
F1 V1 F3 166.38(11) . . ?
F2 V1 F3 92.81(10) . . ?
O1 V1 O2 177.94(13) . . ?
F4 V1 O2 79.23(11) . . ?
F1 V1 O2 83.21(11) . . ?
F2 V1 O2 80.18(11) . . ?
F3 V1 O2 83.32(10) . . ?
O3 V2 F7 96.46(14) . . ?
O3 V2 F8 98.80(13) . . ?
F7 V2 F8 91.84(10) . . ?
O3 V2 F6 95.78(13) . . ?
F7 V2 F6 90.12(10) . . ?
F8 V2 F6 164.97(11) . . ?
O3 V2 O4 96.31(15) . . ?
F7 V2 O4 167.11(12) . . ?
F8 V2 O4 87.95(11) . . ?
F6 V2 O4 86.85(11) . . ?
O3 V2 F5 177.33(13) . . ?
F7 V2 F5 81.62(11) . . ?
F8 V2 F5 83.15(10) . . ?
F6 V2 F5 82.40(10) . . ?
O4 V2 F5 85.56(12) . . ?
V1 O2 H1 107(4) . . ?
V1 O2 H2 124(4) . . ?
H1 O2 H2 110(5) . . ?
V2 O4 H3 118(4) . . ?
V2 O4 H4 123(6) . . ?
H3 O4 H4 115(7) . . ?
H5 O5 H6 142(7) . . ?
C1 N1 H1A 109.5 . . ?
C1 N1 H1B 109.5 . . ?
H1A N1 H1B 109.5 . . ?
C1 N1 H1C 109.5 . . ?
H1A N1 H1C 109.5 . . ?
H1B N1 H1C 109.5 . . ?
C3 N2 C2 109.3(3) . . ?
C3 N2 H2C 109.8 . . ?
C2 N2 H2C 109.8 . . ?
C3 N2 H2D 109.8 . . ?
C2 N2 H2D 109.8 . . ?
H2C N2 H2D 108.3 . . ?
C5 N3 C4 112.8(3) . . ?
C5 N3 H3C 109.0 . . ?
C4 N3 H3C 109.0 . . ?
C5 N3 H3D 109.0 . . ?
C4 N3 H3D 109.0 . . ?
H3C N3 H3D 107.8 . . ?
C6 N4 H4C 109.5 . . ?
C6 N4 H4D 109.5 . . ?
H4C N4 H4D 109.5 . . ?
C6 N4 H4E 109.5 . . ?
H4C N4 H4E 109.5 . . ?
H4D N4 H4E 109.5 . . ?
N1 C1 C2 113.3(4) . . ?
N1 C1 H1D 108.9 . . ?
C2 C1 H1D 108.9 . . ?
N1 C1 H1E 108.9 . . ?
C2 C1 H1E 108.9 . . ?
H1D C1 H1E 107.7 . . ?
N2 C2 C1 113.3(4) . . ?
N2 C2 H2A 108.9 . . ?
C1 C2 H2A 108.9 . . ?
N2 C2 H2B 108.9 . . ?
C1 C2 H2B 108.9 . . ?
H2A C2 H2B 107.7 . . ?
N2 C3 C4 110.4(4) . . ?
N2 C3 H3A 109.6 . . ?
C4 C3 H3A 109.6 . . ?
N2 C3 H3B 109.5 . . ?
C4 C3 H3B 109.6 . . ?
H3A C3 H3B 108.1 . . ?
N3 C4 C3 107.8(4) . . ?
N3 C4 H4A 110.2 . . ?
C3 C4 H4A 110.1 . . ?
N3 C4 H4B 110.1 . . ?
C3 C4 H4B 110.2 . . ?
H4A C4 H4B 108.5 . . ?
N3 C5 C6 108.4(3) . . ?
N3 C5 H5A 110.0 . . ?
C6 C5 H5A 110.0 . . ?
N3 C5 H5B 110.0 . . ?
C6 C5 H5B 110.0 . . ?
H5A C5 H5B 108.4 . . ?
N4 C6 C5 109.0(3) . . ?
N4 C6 H6A 109.9 . . ?
C5 C6 H6A 109.9 . . ?
N4 C6 H6B 109.9 . . ?
C5 C6 H6B 109.9 . . ?
H6A C6 H6B 108.3 . . ?

loop_
_geom_bond_atom_site_label_1
_geom_bond_atom_site_label_2
_geom_bond_distance
_geom_bond_site_symmetry_2
_geom_bond_publ_flag
V1 O1 1.606(3) . ?
V1 F4 1.929(3) . ?
V1 F1 1.930(2) . ?
V1 F2 1.938(3) . ?
V1 F3 1.960(2) . ?
V1 O2 2.305(3) . ?
V2 O3 1.641(3) . ?
V2 F7 1.905(3) . ?
V2 F8 1.905(2) . ?
V2 F6 1.958(2) . ?
V2 O4 2.035(3) . ?
V2 F5 2.084(3) . ?
O2 H1 0.87(2) . ?
O2 H2 0.86(4) . ?
O4 H3 0.85(2) . ?
O4 H4 0.85(7) . ?
O5 H5 0.84(5) . ?
O5 H6 0.83(5) . ?
N1 C1 1.482(5) . ?
N1 H1A 0.8900 . ?
N1 H1B 0.8900 . ?
N1 H1C 0.8900 . ?
N2 C3 1.478(5) . ?
N2 C2 1.496(6) . ?
N2 H2C 0.9000 . ?
N2 H2D 0.9000 . ?
N3 C5 1.485(5) . ?
N3 C4 1.503(5) . ?
N3 H3C 0.9000 . ?
N3 H3D 0.9000 . ?
N4 C6 1.475(5) . ?
N4 H4C 0.8900 . ?
N4 H4D 0.8900 . ?
N4 H4E 0.8900 . ?
C1 C2 1.514(6) . ?
C1 H1D 0.9700 . ?
C1 H1E 0.9700 . ?
C2 H2A 0.9700 . ?
C2 H2B 0.9700 . ?
C3 C4 1.531(6) . ?
C3 H3A 0.9700 . ?
C3 H3B 0.9700 . ?
C4 H4A 0.9700 . ?
C4 H4B 0.9700 . ?
C5 C6 1.540(6) . ?
C5 H5A 0.9700 . ?
C5 H5B 0.9700 . ?
C6 H6A 0.9700 . ?
C6 H6B 0.9700 . ?

loop_
_geom_hbond_atom_site_label_D
_geom_hbond_atom_site_label_H
_geom_hbond_atom_site_label_A
_geom_hbond_distance_DH
_geom_hbond_distance_HA
_geom_hbond_distance_DA
_geom_hbond_angle_DHA
_geom_hbond_site_symmetry_A
O2 H2 O3 0.86(4) 1.91(2) 2.774(4) 175(5) 2_565
N3 H3D F2 0.90 1.91 2.749(4) 154.4 2_565
N3 H3D F1 0.90 2.29 2.913(4) 126.1 2_565
O5 H6 O2 0.83(5) 2.10(2) 2.914(4) 167(6) 1_455
N1 H1C F6 0.89 1.89 2.758(4) 164.3 1_455
N1 H1C F7 0.89 2.38 2.832(4) 111.6 1_455
N1 H1A F7 0.89 1.89 2.681(4) 147.7 2_455
N2 H2D F5 0.90 1.76 2.659(4) 176.8 2_455
N1 H1B F2 0.89 1.86 2.743(4) 168.6 2_465
N3 H3C F1 0.90 1.77 2.664(4) 170.2 1_444
N4 H4C F3 0.89 1.99 2.844(4) 160.7 1_544
N4 H4C O1 0.89 2.38 2.977(4) 125.1 1_544
N4 H4D F4 0.89 1.95 2.778(4) 153.6 2
O2 H1 F6 0.87(4) 1.81(5) 2.643(4) 166(5) .
O4 H3 F3 0.86(4) 1.73(2) 2.580(4) 174(5) .
O4 H4 O5 0.85(7) 1.82(7) 2.641(4) 165(8) .
N2 H2C F8 0.90 1.79 2.657(4) 162.0 .
